data_4003939
loop_
_publ_author_name
'Su, Yuan'
'Bhunia, Surojit'
'Xu, Shuyuan'
'Chen, An'
'Reddy, C. Malla'
'Cai, Ting'

_publ_section_title
;
 Structure--Thermomechanical Property Correlation in Polymorphic Molecular
 Crystals Probed by the Nanoindentation Technique
;
_journal_name_full 'Chemistry of Materials'
_journal_paper_doi 10.1021/acs.chemmater.1c00584
_journal_year 2021
_chemical_absolute_configuration unk
_chemical_formula_moiety 'C2 H3 O2, C30 H35 N2 O3'
_chemical_formula_sum 'C32 H38 N2 O5'
_chemical_formula_weight 530.64
_space_group_crystal_system hexagonal
_space_group_IT_number 170
_space_group_name_Hall 'P 65'
_space_group_name_H-M_alt 'P 65'
_atom_sites_solution_hydrogens geom
_atom_sites_solution_primary dual
_audit_creation_date 2021-04-11
_audit_creation_method
;
Olex2 1.2
(compiled 2018.05.29 svn.r3508 for OlexSys, GUI svn.r5506)
;
_cell_angle_alpha 90
_cell_angle_beta 90
_cell_angle_gamma 120
_cell_formula_units_Z 6
_cell_length_a 10.3565(5)
_cell_length_b 10.3565(5)
_cell_length_c 44.4604(19)
_cell_measurement_reflns_used 2026
_cell_measurement_temperature 269
_cell_measurement_theta_max 22.351
_cell_measurement_theta_min 2.271
_cell_volume 4129.8(3)
_computing_cell_refinement 'SAINT V8.38A (?, 2016)'
_computing_data_reduction 'SAINT V8.38A (?, 2016)'
_computing_molecular_graphics 'Olex2 (Dolomanov et al., 2009)'
_computing_publication_material 'Olex2 (Dolomanov et al., 2009)'
_computing_structure_refinement 'ShelXL (Sheldrick, 2015)'
_computing_structure_solution 'ShelXT (Sheldrick, 2015)'
_diffrn_ambient_temperature 269.0
_diffrn_measured_fraction_theta_full 0.978
_diffrn_measured_fraction_theta_max 0.980
_diffrn_measurement_device_type 'Bruker D8 VENTURE'
_diffrn_measurement_method '\f and \w scans'
_diffrn_radiation_type MoK\a
_diffrn_radiation_wavelength 0.71073
_diffrn_reflns_av_R_equivalents 0.0458
_diffrn_reflns_av_unetI/netI 0.0690
_diffrn_reflns_Laue_measured_fraction_full 0.978
_diffrn_reflns_Laue_measured_fraction_max 0.980
_diffrn_reflns_limit_h_max 10
_diffrn_reflns_limit_h_min -12
_diffrn_reflns_limit_k_max 9
_diffrn_reflns_limit_k_min -12
_diffrn_reflns_limit_l_max 55
_diffrn_reflns_limit_l_min -30
_diffrn_reflns_number 9487
_diffrn_reflns_point_group_measured_fraction_full 0.794
_diffrn_reflns_point_group_measured_fraction_max 0.784
_diffrn_reflns_theta_full 25.242
_diffrn_reflns_theta_max 26.378
_diffrn_reflns_theta_min 2.271
_diffrn_standards_number 0
_exptl_absorpt_coefficient_mu 0.086
_exptl_absorpt_correction_T_max 0.7454
_exptl_absorpt_correction_T_min 0.6880
_exptl_absorpt_correction_type multi-scan
_exptl_absorpt_process_details
'SADABS-2016/2 (Bruker,2016/2) was used for absorption correction. wR2(int) was 0.0606 before and 0.0472 after correction. The Ratio of minimum to maximum transmission is 0.9230. The \l/2 correction factor is Not present.'
_exptl_crystal_colour colourless
_exptl_crystal_colour_primary colourless
_exptl_crystal_density_diffrn 1.280
_exptl_crystal_description block
_exptl_crystal_F_000 1704
_exptl_crystal_size_max 0.08
_exptl_crystal_size_mid 0.05
_exptl_crystal_size_min 0.03
_refine_diff_density_max 0.149
_refine_diff_density_min -0.188
_refine_diff_density_rms 0.037
_refine_ls_abs_structure_details
;
 Flack x determined using 880 quotients [(I+)-(I-)]/[(I+)+(I-)]
 (Parsons, Flack and Wagner, Acta Cryst. B69 (2013) 249-259).
;
_refine_ls_abs_structure_Flack 0.1(10)
_refine_ls_extinction_method none
_refine_ls_goodness_of_fit_ref 1.062
_refine_ls_hydrogen_treatment constr
_refine_ls_matrix_type full
_refine_ls_number_parameters 356
_refine_ls_number_reflns 4414
_refine_ls_number_restraints 1
_refine_ls_restrained_S_all 1.062
_refine_ls_R_factor_all 0.0869
_refine_ls_R_factor_gt 0.0489
_refine_ls_shift/su_max 0.000
_refine_ls_shift/su_mean 0.000
_refine_ls_structure_factor_coef Fsqd
_refine_ls_weighting_details 'w=1/[\s^2^(Fo^2^)+(0.0439P)^2^+0.0662P] where P=(Fo^2^+2Fc^2^)/3'
_refine_ls_weighting_scheme calc
_refine_ls_wR_factor_gt 0.0928
_refine_ls_wR_factor_ref 0.1119
_reflns_Friedel_coverage 0.579
_reflns_Friedel_fraction_full 0.605
_reflns_Friedel_fraction_max 0.583
_reflns_number_gt 3128
_reflns_number_total 4414
_reflns_threshold_expression 'I > 2\s(I)'
_cod_data_source_file cm1c00584_si_004.cif
_cod_data_source_block 22019370269k_0m
_cod_original_cell_volume 4129.8(4)
_cod_database_code 4003939
_shelx_shelxl_version_number 2018/3
_shelx_space_group_comment
;
The symmetry employed for this shelxl refinement is uniquely defined
by the following loop, which should always be used as a source of
symmetry information in preference to the above space-group names.
They are only intended as comments.
;
_olex2_refinement_description
;
1. Fixed Uiso
 At 1.2 times of:
  All C(H) groups, All C(H,H) groups, All N(H) groups
 At 1.5 times of:
  All C(H,H,H) groups, All O(H) groups
2.a Ternary CH refined with riding coordinates:
 N2(H2A)
2.b Secondary CH2 refined with riding coordinates:
 C15(H15A,H15B), C6(H6A,H6B), C8(H8A,H8B), C1(H1A,H1B), C5(H5A,H5B), C7(H7A,
 H7B), C2(H2B,H2C), C3(H3A,H3B), C4(H4A,H4B)
2.c Aromatic/amide H refined with riding coordinates:
 C17(H17), C20(H20), C29(H29), C10(H10), C30(H30), C13(H13), C27(H27),
 C11(H11), C26(H26), C14(H14), C18(H18)
2.d Idealised Me refined as rotating group:
 C23(H23A,H23B,H23C), C31(H31A,H31B,H31C)
2.e Idealised tetrahedral OH refined as rotating group:
 O2(H2), O5(H5)
;
_olex2_submission_special_instructions 'No special instructions were received'

loop_
_space_group_symop_operation_xyz
'x, y, z'
'-y, x-y, z+2/3'
'-x+y, -x, z+1/3'
'-x, -y, z+1/2'
'y, -x+y, z+1/6'
'x-y, x, z+5/6'

loop_
_atom_site_label
_atom_site_type_symbol
_atom_site_fract_x
_atom_site_fract_y
_atom_site_fract_z
_atom_site_U_iso_or_equiv
_atom_site_adp_type
_atom_site_occupancy
_atom_site_site_symmetry_order
_atom_site_calc_flag
_atom_site_refinement_flags_posn
_atom_site_refinement_flags_adp
_atom_site_refinement_flags_occupancy
_atom_site_disorder_assembly
_atom_site_disorder_group
O3 O 0.3560(3) 0.2019(3) 0.60994(7) 0.0463(7) Uani 1 1 d . . . . .
O2 O 0.2620(3) -0.0809(3) 0.62160(7) 0.0471(8) Uani 1 1 d . . . . .
H2 H 0.287527 0.006643 0.618411 0.071 Uiso 1 1 calc GR . . . .
O4 O 0.4410(4) 0.2961(4) 0.65485(8) 0.0695(11) Uani 1 1 d . . . . .
O1 O 0.8142(3) 0.1391(3) 0.42534(7) 0.0523(8) Uani 1 1 d . . . . .
O5 O 1.0800(4) -0.4358(4) 0.53431(8) 0.0575(9) Uani 1 1 d . . . . .
H5 H 1.088843 -0.465022 0.517715 0.086 Uiso 1 1 calc GR . . . .
N1 N 0.6282(4) -0.3029(4) 0.53926(8) 0.0349(8) Uani 1 1 d . . . . .
N2 N 1.0678(4) 0.2802(4) 0.38505(8) 0.0379(8) Uani 1 1 d . . . . .
H2A H 1.070600 0.299926 0.406664 0.045 Uiso 1 1 calc R . . . .
C32 C 0.4431(5) 0.3072(5) 0.62733(10) 0.0402(11) Uani 1 1 d . . . . .
C16 C 0.7374(4) -0.3409(4) 0.53309(9) 0.0331(9) Uani 1 1 d . . . . .
C21 C 0.8362(4) -0.2953(4) 0.55748(9) 0.0331(9) Uani 1 1 d . . . . .
C28 C 0.3621(5) -0.1132(5) 0.60861(9) 0.0346(9) Uani 1 1 d . . . . .
C17 C 0.7528(5) -0.4150(5) 0.50834(10) 0.0396(10) Uani 1 1 d . . . . .
H17 H 0.688498 -0.442039 0.491971 0.048 Uiso 1 1 calc R . . . .
C24 C 0.6639(4) -0.2284(4) 0.56692(10) 0.0346(10) Uani 1 1 d . . . . .
C20 C 0.9512(5) -0.3301(4) 0.55773(11) 0.0390(10) Uani 1 1 d . . . . .
H20 H 1.016451 -0.302762 0.573941 0.047 Uiso 1 1 calc R . . . .
C29 C 0.3151(5) -0.2569(5) 0.59996(11) 0.0423(11) Uani 1 1 d . . . . .
H29 H 0.216735 -0.330543 0.603351 0.051 Uiso 1 1 calc R . . . .
C10 C 0.8213(5) 0.0418(5) 0.47316(11) 0.0432(11) Uani 1 1 d . . . . .
H10 H 0.920302 0.116841 0.474967 0.052 Uiso 1 1 calc R . . . .
C30 C 0.4122(4) -0.2935(4) 0.58626(10) 0.0384(10) Uani 1 1 d . . . . .
H30 H 0.377758 -0.391516 0.580305 0.046 Uiso 1 1 calc R . . . .
C13 C 0.5273(5) -0.1768(5) 0.46822(10) 0.0393(10) Uani 1 1 d . . . . .
H13 H 0.427314 -0.249447 0.466625 0.047 Uiso 1 1 calc R . . . .
C25 C 0.5604(4) -0.1867(4) 0.58120(10) 0.0331(9) Uani 1 1 d . . . . .
C12 C 0.6077(4) -0.1754(4) 0.49331(10) 0.0336(9) Uani 1 1 d . . . . .
C27 C 0.5107(4) -0.0057(5) 0.60450(10) 0.0381(10) Uani 1 1 d . . . . .
H27 H 0.545176 0.091651 0.610908 0.046 Uiso 1 1 calc R . . . .
C11 C 0.7542(5) -0.0633(5) 0.49592(10) 0.0422(11) Uani 1 1 d . . . . .
H11 H 0.808480 -0.057990 0.513001 0.051 Uiso 1 1 calc R . . . .
C26 C 0.6077(4) -0.0431(4) 0.59087(10) 0.0370(10) Uani 1 1 d . . . . .
H26 H 0.706889 0.029970 0.588171 0.044 Uiso 1 1 calc R . . . .
C22 C 0.7897(4) -0.2217(4) 0.57866(10) 0.0348(9) Uani 1 1 d . . . . .
C19 C 0.9657(5) -0.4054(4) 0.53359(10) 0.0395(10) Uani 1 1 d . . . . .
C23 C 0.8590(5) -0.1630(5) 0.60861(11) 0.0458(11) Uani 1 1 d . . . . .
H23A H 0.875166 -0.235741 0.618669 0.069 Uiso 1 1 calc GR . . . .
H23B H 0.793887 -0.142599 0.620489 0.069 Uiso 1 1 calc GR . . . .
H23C H 0.952727 -0.072792 0.605946 0.069 Uiso 1 1 calc GR . . . .
C15 C 0.5302(4) -0.2973(5) 0.51647(9) 0.0382(10) Uani 1 1 d . . . . .
H15A H 0.454568 -0.283528 0.526427 0.046 Uiso 1 1 calc R . . . .
H15B H 0.479824 -0.392557 0.506173 0.046 Uiso 1 1 calc R . . . .
C9 C 0.7414(5) 0.0345(5) 0.44819(10) 0.0396(10) Uani 1 1 d . . . . .
C6 C 1.1427(5) 0.1890(5) 0.38038(11) 0.0456(11) Uani 1 1 d . . . . .
H6A H 1.070786 0.085311 0.384482 0.055 Uiso 1 1 calc R . . . .
H6B H 1.222585 0.220466 0.394959 0.055 Uiso 1 1 calc R . . . .
C14 C 0.5927(5) -0.0726(5) 0.44558(11) 0.0436(11) Uani 1 1 d . . . . .
H14 H 0.537652 -0.074529 0.428891 0.052 Uiso 1 1 calc R . . . .
C8 C 0.8088(5) 0.0734(6) 0.39673(11) 0.0543(12) Uani 1 1 d . . . . .
H8A H 0.707340 0.020806 0.389205 0.065 Uiso 1 1 calc R . . . .
H8B H 0.844498 0.003132 0.398467 0.065 Uiso 1 1 calc R . . . .
C1 C 1.1421(5) 0.4285(5) 0.36938(11) 0.0487(12) Uani 1 1 d . . . . .
H1A H 1.103516 0.489156 0.377677 0.058 Uiso 1 1 calc R . . . .
H1B H 1.115302 0.412710 0.348248 0.058 Uiso 1 1 calc R . . . .
C18 C 0.8682(5) -0.4468(5) 0.50918(10) 0.0433(11) Uani 1 1 d . . . . .
H18 H 0.880757 -0.496906 0.493089 0.052 Uiso 1 1 calc R . . . .
C5 C 1.2068(6) 0.1992(6) 0.34928(11) 0.0588(14) Uani 1 1 d . . . . .
H5A H 1.203217 0.105836 0.344690 0.071 Uiso 1 1 calc R . . . .
H5B H 1.145326 0.213003 0.334645 0.071 Uiso 1 1 calc R . . . .
C7 C 0.9071(5) 0.1983(5) 0.37581(11) 0.0490(12) Uani 1 1 d . . . . .
H7A H 0.899505 0.157972 0.355781 0.059 Uiso 1 1 calc R . . . .
H7B H 0.871001 0.268478 0.374857 0.059 Uiso 1 1 calc R . . . .
C31 C 0.5557(6) 0.4496(5) 0.61243(13) 0.0623(14) Uani 1 1 d . . . . .
H31A H 0.602495 0.427275 0.596185 0.093 Uiso 1 1 calc GR . . . .
H31B H 0.629899 0.511938 0.626836 0.093 Uiso 1 1 calc GR . . . .
H31C H 0.506747 0.500620 0.604722 0.093 Uiso 1 1 calc GR . . . .
C2 C 1.3111(5) 0.5143(6) 0.37193(13) 0.0608(14) Uani 1 1 d . . . . .
H2B H 1.345449 0.620318 0.372039 0.073 Uiso 1 1 calc R . . . .
H2C H 1.339761 0.489725 0.390910 0.073 Uiso 1 1 calc R . . . .
C3 C 1.3871(6) 0.4805(7) 0.34649(14) 0.0754(18) Uani 1 1 d . . . . .
H3A H 1.350583 0.496686 0.327579 0.091 Uiso 1 1 calc R . . . .
H3B H 1.493143 0.551322 0.347458 0.091 Uiso 1 1 calc R . . . .
C4 C 1.3653(6) 0.3248(7) 0.34627(15) 0.0790(18) Uani 1 1 d . . . . .
H4A H 1.405721 0.311369 0.327619 0.095 Uiso 1 1 calc R . . . .
H4B H 1.423184 0.317148 0.362601 0.095 Uiso 1 1 calc R . . . .

loop_
_atom_site_aniso_label
_atom_site_aniso_U_11
_atom_site_aniso_U_22
_atom_site_aniso_U_33
_atom_site_aniso_U_23
_atom_site_aniso_U_13
_atom_site_aniso_U_12
O3 0.0593(19) 0.0388(17) 0.0397(19) -0.0014(14) -0.0044(15) 0.0237(16)
O2 0.0472(18) 0.0437(18) 0.057(2) 0.0089(16) 0.0154(15) 0.0279(16)
O4 0.094(3) 0.044(2) 0.038(2) 0.0001(16) -0.009(2) 0.0107(18)
O1 0.067(2) 0.0470(18) 0.042(2) 0.0117(15) 0.0125(17) 0.0286(17)
O5 0.070(2) 0.077(2) 0.050(2) -0.0152(19) -0.0113(18) 0.055(2)
N1 0.0341(18) 0.0376(19) 0.031(2) -0.0005(16) -0.0028(15) 0.0165(15)
N2 0.046(2) 0.046(2) 0.031(2) 0.0076(16) 0.0037(16) 0.0299(17)
C32 0.049(3) 0.037(2) 0.039(3) 0.002(2) 0.001(2) 0.024(2)
C16 0.030(2) 0.036(2) 0.032(2) 0.0003(18) 0.0016(18) 0.0155(18)
C21 0.035(2) 0.030(2) 0.031(2) 0.0035(18) -0.0013(18) 0.0146(18)
C28 0.039(2) 0.040(2) 0.029(2) 0.0061(18) 0.0020(18) 0.023(2)
C17 0.041(2) 0.042(2) 0.032(3) -0.0013(19) -0.0034(19) 0.018(2)
C24 0.036(2) 0.028(2) 0.037(3) 0.0027(18) 0.0033(19) 0.0139(18)
C20 0.044(2) 0.039(2) 0.037(3) 0.000(2) -0.003(2) 0.023(2)
C29 0.033(2) 0.039(3) 0.049(3) 0.003(2) 0.006(2) 0.014(2)
C10 0.035(2) 0.044(3) 0.048(3) 0.006(2) 0.004(2) 0.018(2)
C30 0.037(2) 0.030(2) 0.044(3) 0.0004(19) 0.0040(19) 0.0139(19)
C13 0.037(2) 0.039(2) 0.043(3) -0.006(2) -0.005(2) 0.020(2)
C25 0.033(2) 0.035(2) 0.031(2) 0.0038(18) 0.0044(18) 0.0172(19)
C12 0.038(2) 0.036(2) 0.033(2) -0.0031(18) -0.0001(19) 0.023(2)
C27 0.037(2) 0.032(2) 0.042(3) -0.0016(19) -0.001(2) 0.015(2)
C11 0.038(2) 0.043(3) 0.041(3) 0.005(2) -0.006(2) 0.017(2)
C26 0.031(2) 0.032(2) 0.041(3) 0.0029(19) 0.0003(19) 0.0104(18)
C22 0.038(2) 0.033(2) 0.032(2) 0.0016(19) -0.0004(19) 0.0165(19)
C19 0.044(3) 0.039(2) 0.041(3) -0.003(2) -0.003(2) 0.026(2)
C23 0.045(3) 0.047(3) 0.042(3) -0.011(2) -0.008(2) 0.020(2)
C15 0.034(2) 0.046(3) 0.032(3) 0.001(2) -0.0046(19) 0.019(2)
C9 0.049(3) 0.038(2) 0.038(3) 0.007(2) 0.007(2) 0.026(2)
C6 0.059(3) 0.058(3) 0.037(3) 0.003(2) 0.003(2) 0.042(3)
C14 0.050(3) 0.046(3) 0.038(3) 0.001(2) -0.007(2) 0.027(2)
C8 0.052(3) 0.066(3) 0.039(3) 0.004(2) 0.003(2) 0.025(3)
C1 0.061(3) 0.052(3) 0.039(3) 0.013(2) 0.005(2) 0.033(2)
C18 0.048(3) 0.045(3) 0.039(3) -0.004(2) 0.005(2) 0.025(2)
C5 0.077(4) 0.079(4) 0.041(3) 0.002(3) 0.007(3) 0.055(3)
C7 0.046(3) 0.067(3) 0.034(3) 0.005(2) -0.002(2) 0.028(2)
C31 0.067(3) 0.048(3) 0.057(4) 0.005(3) 0.007(3) 0.018(3)
C2 0.058(3) 0.057(3) 0.056(4) 0.011(3) -0.001(3) 0.021(3)
C3 0.053(3) 0.092(5) 0.068(5) 0.023(3) 0.018(3) 0.026(3)
C4 0.073(4) 0.114(5) 0.066(5) 0.011(4) 0.022(3) 0.059(4)

loop_
_atom_type_symbol
_atom_type_description
_atom_type_scat_dispersion_real
_atom_type_scat_dispersion_imag
_atom_type_scat_source
C C 0.0033 0.0016 'International Tables Vol C Tables 4.2.6.8 and 6.1.1.4'
H H 0.0000 0.0000 'International Tables Vol C Tables 4.2.6.8 and 6.1.1.4'
N N 0.0061 0.0033 'International Tables Vol C Tables 4.2.6.8 and 6.1.1.4'
O O 0.0106 0.0060 'International Tables Vol C Tables 4.2.6.8 and 6.1.1.4'

loop_
_geom_angle_atom_site_label_1
_geom_angle_atom_site_label_2
_geom_angle_atom_site_label_3
_geom_angle
_geom_angle_site_symmetry_1
_geom_angle_site_symmetry_3
_geom_angle_publ_flag
C28 O2 H2 109.5 . . ?
C9 O1 C8 113.6(3) . . ?
C19 O5 H5 109.5 . . ?
C16 N1 C24 107.5(3) . . ?
C16 N1 C15 123.6(4) . . ?
C24 N1 C15 125.9(3) . . ?
C6 N2 H2A 107.2 . . ?
C1 N2 H2A 107.2 . . ?
C1 N2 C6 114.6(3) . . ?
C7 N2 H2A 107.2 . . ?
C7 N2 C6 112.4(4) . . ?
C7 N2 C1 107.9(3) . . ?
O3 C32 C31 116.3(4) . . ?
O4 C32 O3 123.6(4) . . ?
O4 C32 C31 120.0(4) . . ?
N1 C16 C21 108.1(4) . . ?
C17 C16 N1 129.9(4) . . ?
C17 C16 C21 122.0(4) . . ?
C16 C21 C20 119.3(4) . . ?
C16 C21 C22 107.7(3) . . ?
C20 C21 C22 132.9(4) . . ?
O2 C28 C29 118.9(4) . . ?
O2 C28 C27 122.1(4) . . ?
C29 C28 C27 118.9(4) . . ?
C16 C17 H17 121.4 . . ?
C18 C17 C16 117.2(4) . . ?
C18 C17 H17 121.4 . . ?
N1 C24 C25 120.5(4) . . ?
C22 C24 N1 110.1(3) . . ?
C22 C24 C25 128.9(4) . . ?
C21 C20 H20 120.5 . . ?
C19 C20 C21 119.0(4) . . ?
C19 C20 H20 120.5 . . ?
C28 C29 H29 119.7 . . ?
C28 C29 C30 120.7(4) . . ?
C30 C29 H29 119.7 . . ?
C11 C10 H10 120.1 . . ?
C9 C10 H10 120.1 . . ?
C9 C10 C11 119.8(4) . . ?
C29 C30 H30 119.4 . . ?
C29 C30 C25 121.2(4) . . ?
C25 C30 H30 119.4 . . ?
C12 C13 H13 119.3 . . ?
C14 C13 H13 119.3 . . ?
C14 C13 C12 121.4(4) . . ?
C30 C25 C24 120.5(4) . . ?
C26 C25 C24 121.9(3) . . ?
C26 C25 C30 117.5(4) . . ?
C13 C12 C15 118.2(4) . . ?
C11 C12 C13 118.6(4) . . ?
C11 C12 C15 123.2(4) . . ?
C28 C27 H27 119.9 . . ?
C26 C27 C28 120.1(4) . . ?
C26 C27 H27 119.9 . . ?
C10 C11 H11 119.8 . . ?
C12 C11 C10 120.4(4) . . ?
C12 C11 H11 119.8 . . ?
C25 C26 C27 121.4(4) . . ?
C25 C26 H26 119.3 . . ?
C27 C26 H26 119.3 . . ?
C21 C22 C23 125.5(4) . . ?
C24 C22 C21 106.6(4) . . ?
C24 C22 C23 127.7(4) . . ?
O5 C19 C20 117.6(4) . . ?
O5 C19 C18 121.6(4) . . ?
C20 C19 C18 120.9(4) . . ?
C22 C23 H23A 109.5 . . ?
C22 C23 H23B 109.5 . . ?
C22 C23 H23C 109.5 . . ?
H23A C23 H23B 109.5 . . ?
H23A C23 H23C 109.5 . . ?
H23B C23 H23C 109.5 . . ?
N1 C15 C12 114.7(3) . . ?
N1 C15 H15A 108.6 . . ?
N1 C15 H15B 108.6 . . ?
C12 C15 H15A 108.6 . . ?
C12 C15 H15B 108.6 . . ?
H15A C15 H15B 107.6 . . ?
C10 C9 O1 118.1(4) . . ?
C10 C9 C14 121.0(4) . . ?
C14 C9 O1 120.9(4) . . ?
N2 C6 H6A 108.5 . . ?
N2 C6 H6B 108.5 . . ?
N2 C6 C5 115.3(4) . . ?
H6A C6 H6B 107.5 . . ?
C5 C6 H6A 108.5 . . ?
C5 C6 H6B 108.5 . . ?
C13 C14 C9 118.7(4) . . ?
C13 C14 H14 120.6 . . ?
C9 C14 H14 120.6 . . ?
O1 C8 H8A 110.3 . . ?
O1 C8 H8B 110.3 . . ?
O1 C8 C7 107.0(4) . . ?
H8A C8 H8B 108.6 . . ?
C7 C8 H8A 110.3 . . ?
C7 C8 H8B 110.3 . . ?
N2 C1 H1A 108.6 . . ?
N2 C1 H1B 108.6 . . ?
N2 C1 C2 114.5(4) . . ?
H1A C1 H1B 107.6 . . ?
C2 C1 H1A 108.6 . . ?
C2 C1 H1B 108.6 . . ?
C17 C18 C19 121.6(4) . . ?
C17 C18 H18 119.2 . . ?
C19 C18 H18 119.2 . . ?
C6 C5 H5A 109.0 . . ?
C6 C5 H5B 109.0 . . ?
H5A C5 H5B 107.8 . . ?
C4 C5 C6 113.0(5) . . ?
C4 C5 H5A 109.0 . . ?
C4 C5 H5B 109.0 . . ?
N2 C7 C8 113.6(4) . . ?
N2 C7 H7A 108.9 . . ?
N2 C7 H7B 108.9 . . ?
C8 C7 H7A 108.9 . . ?
C8 C7 H7B 108.9 . . ?
H7A C7 H7B 107.7 . . ?
C32 C31 H31A 109.5 . . ?
C32 C31 H31B 109.5 . . ?
C32 C31 H31C 109.5 . . ?
H31A C31 H31B 109.5 . . ?
H31A C31 H31C 109.5 . . ?
H31B C31 H31C 109.5 . . ?
C1 C2 H2B 109.0 . . ?
C1 C2 H2C 109.0 . . ?
H2B C2 H2C 107.8 . . ?
C3 C2 C1 112.8(5) . . ?
C3 C2 H2B 109.0 . . ?
C3 C2 H2C 109.0 . . ?
C2 C3 H3A 108.4 . . ?
C2 C3 H3B 108.4 . . ?
H3A C3 H3B 107.4 . . ?
C4 C3 C2 115.7(4) . . ?
C4 C3 H3A 108.4 . . ?
C4 C3 H3B 108.4 . . ?
C5 C4 C3 116.0(5) . . ?
C5 C4 H4A 108.3 . . ?
C5 C4 H4B 108.3 . . ?
C3 C4 H4A 108.3 . . ?
C3 C4 H4B 108.3 . . ?
H4A C4 H4B 107.4 . . ?

loop_
_geom_bond_atom_site_label_1
_geom_bond_atom_site_label_2
_geom_bond_distance
_geom_bond_site_symmetry_2
_geom_bond_publ_flag
O3 C32 1.272(5) . ?
O2 H2 0.8200 . ?
O2 C28 1.366(5) . ?
O4 C32 1.228(5) . ?
O1 C9 1.399(5) . ?
O1 C8 1.430(6) . ?
O5 H5 0.8200 . ?
O5 C19 1.369(5) . ?
N1 C16 1.397(5) . ?
N1 C24 1.399(5) . ?
N1 C15 1.456(5) . ?
N2 H2A 0.9800 . ?
N2 C6 1.507(5) . ?
N2 C1 1.502(5) . ?
N2 C7 1.499(6) . ?
C32 C31 1.501(6) . ?
C16 C21 1.401(6) . ?
C16 C17 1.396(6) . ?
C21 C20 1.407(6) . ?
C21 C22 1.437(6) . ?
C28 C29 1.369(6) . ?
C28 C27 1.389(6) . ?
C17 H17 0.9300 . ?
C17 C18 1.390(6) . ?
C24 C25 1.483(6) . ?
C24 C22 1.373(6) . ?
C20 H20 0.9300 . ?
C20 C19 1.378(6) . ?
C29 H29 0.9300 . ?
C29 C30 1.382(6) . ?
C10 H10 0.9300 . ?
C10 C11 1.391(6) . ?
C10 C9 1.364(6) . ?
C30 H30 0.9300 . ?
C30 C25 1.390(5) . ?
C13 H13 0.9300 . ?
C13 C12 1.388(6) . ?
C13 C14 1.380(6) . ?
C25 C26 1.381(6) . ?
C12 C11 1.378(5) . ?
C12 C15 1.512(6) . ?
C27 H27 0.9300 . ?
C27 C26 1.384(6) . ?
C11 H11 0.9300 . ?
C26 H26 0.9300 . ?
C22 C23 1.491(6) . ?
C19 C18 1.396(6) . ?
C23 H23A 0.9600 . ?
C23 H23B 0.9600 . ?
C23 H23C 0.9600 . ?
C15 H15A 0.9700 . ?
C15 H15B 0.9700 . ?
C9 C14 1.381(6) . ?
C6 H6A 0.9700 . ?
C6 H6B 0.9700 . ?
C6 C5 1.515(6) . ?
C14 H14 0.9300 . ?
C8 H8A 0.9700 . ?
C8 H8B 0.9700 . ?
C8 C7 1.503(7) . ?
C1 H1A 0.9700 . ?
C1 H1B 0.9700 . ?
C1 C2 1.520(6) . ?
C18 H18 0.9300 . ?
C5 H5A 0.9700 . ?
C5 H5B 0.9700 . ?
C5 C4 1.506(8) . ?
C7 H7A 0.9700 . ?
C7 H7B 0.9700 . ?
C31 H31A 0.9600 . ?
C31 H31B 0.9600 . ?
C31 H31C 0.9600 . ?
C2 H2B 0.9700 . ?
C2 H2C 0.9700 . ?
C2 C3 1.516(8) . ?
C3 H3A 0.9700 . ?
C3 H3B 0.9700 . ?
C3 C4 1.512(8) . ?
C4 H4A 0.9700 . ?
C4 H4B 0.9700 . ?
